data_7030253
loop_
_publ_author_name
'Grasset, Fabien'
'Cazaux, Jean-Beno\^it'
'Magna, Lionel'
'Braunstein, Pierre'
'Oliver-Bourbigou, H\'el\`ene'

_publ_section_title
;
 New bis(aryloxy)-Ti(IV) complexes and their use for the selective
 dimerization of ethylene to 1-butene.
;
_journal_issue 34
_journal_name_full 'Dalton transactions (Cambridge, England : 2003)'
_journal_page_first 10396
_journal_page_last 10404
_journal_paper_doi 10.1039/c2dt30991b
_journal_volume 41
_journal_year 2012
_chemical_formula_moiety 'C24 H26 N2 O4 Ti'
_chemical_formula_sum 'C24 H26 N2 O4 Ti'
_chemical_formula_weight 454.37
_space_group_IT_number 14
_symmetry_cell_setting monoclinic
_symmetry_Int_Tables_number 14
_symmetry_space_group_name_Hall '-P 2ybc'
_symmetry_space_group_name_H-M 'P 1 21/c 1'
_atom_sites_solution_hydrogens geom
_atom_sites_solution_primary direct
_atom_sites_solution_secondary difmap
_audit_creation_method SHELXL-97
_cell_angle_alpha 90.00
_cell_angle_beta 114.419(2)
_cell_angle_gamma 90.00
_cell_formula_units_Z 4
_cell_length_a 11.1702(2)
_cell_length_b 14.4223(5)
_cell_length_c 15.9597(5)
_cell_measurement_reflns_used 10903
_cell_measurement_temperature 173(2)
_cell_measurement_theta_max 27.485
_cell_measurement_theta_min 0.998
_cell_volume 2341.11(12)
_computing_cell_refinement 'HKL Scalepack (Otwinowski & Minor 1997)'
_computing_data_collection 'Collect (Bruker AXS BV, 1997-2004)'
_computing_data_reduction 'HKL Denzo and Scalepack (Otwinowski & Minor 1997)'
_computing_molecular_graphics ORTEP
_computing_publication_material PLATON
_computing_structure_refinement 'SHELXL-97 (Sheldrick, 1997)'
_computing_structure_solution 'SHELXS-97 (Sheldrick, 1997)'
_diffrn_ambient_temperature 173(2)
_diffrn_detector_area_resol_mean 9
_diffrn_measured_fraction_theta_full 0.998
_diffrn_measured_fraction_theta_max 0.998
_diffrn_measurement_device '95mm CCD camera on \k-goniostat'
_diffrn_measurement_device_type KappaCCD
_diffrn_radiation_monochromator graphite
_diffrn_radiation_type MoK\a
_diffrn_radiation_wavelength 0.71073
_diffrn_reflns_av_R_equivalents 0.0390
_diffrn_reflns_av_sigmaI/netI 0.0354
_diffrn_reflns_limit_h_max 13
_diffrn_reflns_limit_h_min -14
_diffrn_reflns_limit_k_max 16
_diffrn_reflns_limit_k_min -18
_diffrn_reflns_limit_l_max 19
_diffrn_reflns_limit_l_min -20
_diffrn_reflns_number 17236
_diffrn_reflns_theta_full 27.49
_diffrn_reflns_theta_max 27.49
_diffrn_reflns_theta_min 2.38
_diffrn_source 'fine-focus sealed tube'
_exptl_absorpt_coefficient_mu 0.397
_exptl_absorpt_correction_type none
_exptl_crystal_colour red
_exptl_crystal_density_diffrn 1.289
_exptl_crystal_density_method 'not measured'
_exptl_crystal_description block
_exptl_crystal_F_000 952
_exptl_crystal_size_max 0.25
_exptl_crystal_size_mid 0.25
_exptl_crystal_size_min 0.15
_refine_diff_density_max 0.754
_refine_diff_density_min -0.440
_refine_diff_density_rms 0.053
_refine_ls_extinction_method none
_refine_ls_goodness_of_fit_ref 1.026
_refine_ls_hydrogen_treatment constr
_refine_ls_matrix_type full
_refine_ls_number_parameters 286
_refine_ls_number_reflns 5361
_refine_ls_number_restraints 0
_refine_ls_restrained_S_all 1.026
_refine_ls_R_factor_all 0.0514
_refine_ls_R_factor_gt 0.0419
_refine_ls_shift/su_max 0.001
_refine_ls_shift/su_mean 0.000
_refine_ls_structure_factor_coef Fsqd
_refine_ls_weighting_details 'calc w=1/[\s^2^(Fo^2^)+(0.0510P)^2^+1.4778P] where P=(Fo^2^+2Fc^2^)/3'
_refine_ls_weighting_scheme calc
_refine_ls_wR_factor_gt 0.1064
_refine_ls_wR_factor_ref 0.1114
_reflns_number_gt 4570
_reflns_number_total 5361
_reflns_threshold_expression >2sigma(I)
_cod_data_source_file c2dt30991b.txt
_cod_data_source_block Braun9
_cod_original_sg_symbol_H-M 'P 21/c'
_cod_database_code 7030253

loop_
_symmetry_equiv_pos_as_xyz
'x, y, z'
'-x, y+1/2, -z+1/2'
'-x, -y, -z'
'x, -y-1/2, z-1/2'

loop_
_atom_site_label
_atom_site_type_symbol
_atom_site_fract_x
_atom_site_fract_y
_atom_site_fract_z
_atom_site_U_iso_or_equiv
_atom_site_adp_type
_atom_site_occupancy
_atom_site_symmetry_multiplicity
_atom_site_calc_flag
_atom_site_refinement_flags
Ti1 Ti 0.15544(3) 0.77768(2) 0.43109(2) 0.02278(10) Uani 1 1 d .
O1 O 0.18249(12) 0.83072(9) 0.55083(8) 0.0288(3) Uani 1 1 d .
O2 O 0.16722(13) 0.77483(8) 0.31203(8) 0.0279(3) Uani 1 1 d .
O3 O -0.01613(12) 0.75430(9) 0.39792(9) 0.0320(3) Uani 1 1 d .
O4 O 0.22879(13) 0.66537(9) 0.46525(9) 0.0329(3) Uani 1 1 d .
N1 N 0.35734(14) 0.84125(10) 0.48278(10) 0.0272(3) Uani 1 1 d .
N2 N 0.10480(13) 0.92258(10) 0.37847(9) 0.0218(3) Uani 1 1 d .
C1 C 0.29934(18) 0.86446(13) 0.60701(13) 0.0310(4) Uani 1 1 d .
C2 C 0.3330(2) 0.88946(18) 0.69720(15) 0.0476(5) Uani 1 1 d .
H2 H 0.2724 0.8835 0.7229 0.057 Uiso 1 1 calc R
C3 C 0.4602(3) 0.9241(2) 0.75031(17) 0.0605(7) Uani 1 1 d .
H3 H 0.4822 0.9399 0.8114 0.073 Uiso 1 1 calc R
C4 C 0.5521(2) 0.93534(18) 0.71553(18) 0.0568(7) Uani 1 1 d .
H4 H 0.6338 0.9606 0.7519 0.068 Uiso 1 1 calc R
C5 C 0.52271(19) 0.90846(14) 0.62386(16) 0.0407(5) Uani 1 1 d .
C6 C 0.6090(2) 0.91256(15) 0.57983(19) 0.0483(6) Uani 1 1 d .
H6 H 0.6935 0.9360 0.6112 0.058 Uiso 1 1 calc R
C7 C 0.5696(2) 0.88264(16) 0.49210(18) 0.0466(6) Uani 1 1 d .
H7 H 0.6267 0.8861 0.4632 0.056 Uiso 1 1 calc R
C8 C 0.44166(18) 0.84604(13) 0.44434(15) 0.0349(4) Uani 1 1 d .
H8 H 0.4163 0.8248 0.3844 0.042 Uiso 1 1 calc R
C9 C 0.39561(17) 0.87281(12) 0.57081(13) 0.0291(4) Uani 1 1 d .
C10 C 0.13200(16) 0.84876(12) 0.25635(11) 0.0243(3) Uani 1 1 d .
C11 C 0.12812(19) 0.85142(14) 0.16886(12) 0.0320(4) Uani 1 1 d .
H11 H 0.1519 0.7995 0.1447 0.038 Uiso 1 1 calc R
C12 C 0.0878(2) 0.93344(15) 0.11624(13) 0.0366(4) Uani 1 1 d .
H12 H 0.0856 0.9342 0.0573 0.044 Uiso 1 1 calc R
C13 C 0.05203(18) 1.01179(14) 0.14831(12) 0.0329(4) Uani 1 1 d .
H13 H 0.0257 1.0645 0.1116 0.039 Uiso 1 1 calc R
C14 C 0.05534(16) 1.01201(12) 0.23819(12) 0.0255(3) Uani 1 1 d .
C15 C 0.01997(18) 1.08745(13) 0.27961(13) 0.0315(4) Uani 1 1 d .
H15 H -0.0100 1.1424 0.2471 0.038 Uiso 1 1 calc R
C16 C 0.02991(18) 1.07954(13) 0.36783(13) 0.0317(4) Uani 1 1 d .
H16 H 0.0076 1.1291 0.3958 0.038 Uiso 1 1 calc R
C17 C 0.07411(16) 0.99583(12) 0.41544(12) 0.0265(4) Uani 1 1 d .
H17 H 0.0822 0.9917 0.4757 0.032 Uiso 1 1 calc R
C18 C 0.09610(15) 0.92992(11) 0.29080(11) 0.0215(3) Uani 1 1 d .
C19 C -0.1420(2) 0.7863(2) 0.3827(2) 0.0606(7) Uani 1 1 d .
H19 H -0.1300 0.8456 0.4152 0.073 Uiso 1 1 calc R
C20 C -0.2179(3) 0.8062(3) 0.2843(3) 0.1206(17) Uani 1 1 d .
H20A H -0.1728 0.8522 0.2647 0.181 Uiso 1 1 calc R
H20B H -0.3034 0.8288 0.2746 0.181 Uiso 1 1 calc R
H20C H -0.2270 0.7504 0.2493 0.181 Uiso 1 1 calc R
C21 C -0.2045(3) 0.7213(2) 0.4263(2) 0.0703(9) Uani 1 1 d .
H21A H -0.2099 0.6604 0.4007 0.105 Uiso 1 1 calc R
H21B H -0.2913 0.7429 0.4147 0.105 Uiso 1 1 calc R
H21C H -0.1523 0.7190 0.4915 0.105 Uiso 1 1 calc R
C22 C 0.34363(19) 0.61025(15) 0.49120(15) 0.0391(5) Uani 1 1 d .
H22 H 0.3924 0.6299 0.4554 0.047 Uiso 1 1 calc R
C24 C 0.4290(3) 0.62545(19) 0.59211(18) 0.0618(7) Uani 1 1 d .
H24A H 0.4522 0.6898 0.6027 0.093 Uiso 1 1 calc R
H24B H 0.5074 0.5888 0.6100 0.093 Uiso 1 1 calc R
H24C H 0.3816 0.6074 0.6278 0.093 Uiso 1 1 calc R
C25 C 0.3039(2) 0.51050(17) 0.4692(2) 0.0671(8) Uani 1 1 d .
H25A H 0.2533 0.4912 0.5023 0.101 Uiso 1 1 calc R
H25B H 0.3812 0.4726 0.4870 0.101 Uiso 1 1 calc R
H25C H 0.2519 0.5040 0.4043 0.101 Uiso 1 1 calc R

loop_
_atom_site_aniso_label
_atom_site_aniso_U_11
_atom_site_aniso_U_22
_atom_site_aniso_U_33
_atom_site_aniso_U_23
_atom_site_aniso_U_13
_atom_site_aniso_U_12
Ti1 0.02340(16) 0.01963(16) 0.02376(16) 0.00191(11) 0.00818(12) -0.00250(11)
O1 0.0267(6) 0.0354(7) 0.0238(6) 0.0001(5) 0.0100(5) -0.0042(5)
O2 0.0375(7) 0.0192(6) 0.0276(6) -0.0020(5) 0.0139(5) 0.0018(5)
O3 0.0245(6) 0.0298(7) 0.0384(7) -0.0001(6) 0.0097(6) -0.0046(5)
O4 0.0326(7) 0.0234(6) 0.0408(7) 0.0080(5) 0.0133(6) 0.0029(5)
N1 0.0250(7) 0.0224(7) 0.0339(8) 0.0031(6) 0.0120(6) 0.0001(6)
N2 0.0217(7) 0.0223(7) 0.0225(7) -0.0008(5) 0.0102(6) -0.0006(5)
C1 0.0301(9) 0.0287(9) 0.0287(9) -0.0015(7) 0.0068(7) -0.0008(7)
C2 0.0465(12) 0.0563(14) 0.0350(11) -0.0130(10) 0.0118(9) -0.0021(10)
C3 0.0559(15) 0.0685(18) 0.0403(13) -0.0248(12) 0.0032(11) -0.0054(13)
C4 0.0389(12) 0.0527(15) 0.0548(15) -0.0206(12) -0.0047(11) -0.0090(10)
C5 0.0262(9) 0.0285(10) 0.0548(13) -0.0050(9) 0.0041(9) -0.0022(7)
C6 0.0234(9) 0.0351(12) 0.0769(17) -0.0040(11) 0.0111(10) -0.0044(8)
C7 0.0299(10) 0.0373(11) 0.0804(17) 0.0034(11) 0.0306(11) 0.0003(8)
C8 0.0318(10) 0.0293(10) 0.0483(12) 0.0037(8) 0.0212(9) 0.0010(7)
C9 0.0252(8) 0.0209(8) 0.0340(9) -0.0015(7) 0.0051(7) -0.0010(7)
C10 0.0257(8) 0.0234(8) 0.0234(8) -0.0020(6) 0.0096(7) -0.0015(6)
C11 0.0395(10) 0.0329(10) 0.0258(9) -0.0060(7) 0.0157(8) 0.0006(8)
C12 0.0432(11) 0.0453(12) 0.0219(9) 0.0023(8) 0.0140(8) -0.0005(9)
C13 0.0347(10) 0.0344(10) 0.0256(9) 0.0090(8) 0.0086(8) 0.0020(8)
C14 0.0223(8) 0.0256(9) 0.0257(8) 0.0024(7) 0.0070(7) 0.0004(6)
C15 0.0298(9) 0.0240(9) 0.0363(10) 0.0055(7) 0.0094(8) 0.0066(7)
C16 0.0321(9) 0.0256(9) 0.0390(10) -0.0034(8) 0.0161(8) 0.0068(7)
C17 0.0280(9) 0.0276(9) 0.0279(9) -0.0041(7) 0.0154(7) 0.0003(7)
C18 0.0209(7) 0.0220(8) 0.0209(8) 0.0000(6) 0.0081(6) -0.0016(6)
C19 0.0387(13) 0.0560(16) 0.088(2) 0.0083(14) 0.0272(13) 0.0063(11)
C20 0.0443(17) 0.150(4) 0.120(3) 0.052(3) -0.0145(19) 0.007(2)
C21 0.0563(16) 0.0633(18) 0.114(3) -0.0154(17) 0.0579(18) -0.0098(13)
C22 0.0320(10) 0.0342(11) 0.0523(13) 0.0063(9) 0.0187(9) 0.0053(8)
C24 0.0571(15) 0.0456(14) 0.0604(16) 0.0098(12) 0.0020(12) 0.0194(12)
C25 0.0414(13) 0.0363(13) 0.114(2) -0.0114(14) 0.0224(14) 0.0087(10)

loop_
_atom_type_symbol
_atom_type_description
_atom_type_scat_dispersion_real
_atom_type_scat_dispersion_imag
_atom_type_scat_source
Ti Ti 0.2776 0.4457 'International Tables Vol C Tables 4.2.6.8 and 6.1.1.4'
O O 0.0106 0.0060 'International Tables Vol C Tables 4.2.6.8 and 6.1.1.4'
N N 0.0061 0.0033 'International Tables Vol C Tables 4.2.6.8 and 6.1.1.4'
C C 0.0033 0.0016 'International Tables Vol C Tables 4.2.6.8 and 6.1.1.4'
H H 0.0000 0.0000 'International Tables Vol C Tables 4.2.6.8 and 6.1.1.4'

loop_
_geom_angle_atom_site_label_1
_geom_angle_atom_site_label_2
_geom_angle_atom_site_label_3
_geom_angle
O4 Ti1 O3 102.56(6)
O4 Ti1 O2 94.03(6)
O3 Ti1 O2 101.62(6)
O4 Ti1 O1 100.88(6)
O3 Ti1 O1 94.37(6)
O2 Ti1 O1 155.21(5)
O4 Ti1 N2 165.97(6)
O3 Ti1 N2 89.51(6)
O2 Ti1 N2 76.31(5)
O1 Ti1 N2 85.11(5)
O4 Ti1 N1 89.65(6)
O3 Ti1 N1 165.77(6)
O2 Ti1 N1 84.56(5)
O1 Ti1 N1 75.93(5)
N2 Ti1 N1 79.43(5)
C1 O1 Ti1 120.74(11)
C10 O2 Ti1 120.53(10)
C19 O3 Ti1 149.31(15)
C22 O4 Ti1 147.02(12)
C8 N1 C9 118.68(16)
C8 N1 Ti1 130.50(14)
C9 N1 Ti1 110.64(11)
C17 N2 C18 118.25(14)
C17 N2 Ti1 130.62(11)
C18 N2 Ti1 110.92(10)
O1 C1 C2 124.57(18)
O1 C1 C9 116.92(16)
C2 C1 C9 118.50(18)
C1 C2 C3 119.5(2)
C4 C3 C2 122.5(2)
C3 C4 C5 119.8(2)
C6 C5 C9 116.1(2)
C6 C5 C4 126.2(2)
C9 C5 C4 117.7(2)
C7 C6 C5 120.38(19)
C6 C7 C8 120.0(2)
N1 C8 C7 121.6(2)
N1 C9 C5 123.10(18)
N1 C9 C1 114.98(15)
C5 C9 C1 121.89(18)
O2 C10 C11 124.87(16)
O2 C10 C18 116.88(14)
C11 C10 C18 118.25(16)
C10 C11 C12 119.61(17)
C13 C12 C11 122.72(17)
C12 C13 C14 119.40(17)
C15 C14 C18 116.82(16)
C15 C14 C13 125.42(17)
C18 C14 C13 117.76(16)
C16 C15 C14 119.83(16)
C15 C16 C17 119.26(16)
N2 C17 C16 122.95(16)
N2 C18 C14 122.85(15)
N2 C18 C10 114.89(14)
C14 C18 C10 122.26(15)
O3 C19 C20 110.1(3)
O3 C19 C21 109.8(2)
C20 C19 C21 116.3(3)
O4 C22 C25 108.92(17)
O4 C22 C24 109.04(18)
C25 C22 C24 112.5(2)

loop_
_geom_bond_atom_site_label_1
_geom_bond_atom_site_label_2
_geom_bond_distance
Ti1 O4 1.7953(13)
Ti1 O3 1.7967(12)
Ti1 O2 1.9587(13)
Ti1 O1 1.9623(12)
Ti1 N2 2.2359(14)
Ti1 N1 2.2514(15)
O1 C1 1.333(2)
O2 C10 1.339(2)
O3 C19 1.402(3)
O4 C22 1.418(2)
N1 C8 1.321(2)
N1 C9 1.367(2)
N2 C17 1.322(2)
N2 C18 1.366(2)
C1 C2 1.377(3)
C1 C9 1.421(3)
C2 C3 1.411(3)
C3 C4 1.363(4)
C4 C5 1.415(3)
C5 C6 1.409(3)
C5 C9 1.415(3)
C6 C7 1.353(3)
C7 C8 1.415(3)
C10 C11 1.379(2)
C10 C18 1.420(2)
C11 C12 1.412(3)
C12 C13 1.367(3)
C13 C14 1.420(2)
C14 C15 1.412(3)
C14 C18 1.413(2)
C15 C16 1.371(3)
C16 C17 1.403(3)
C19 C20 1.472(5)
C19 C21 1.502(4)
C22 C25 1.504(3)
C22 C24 1.510(3)
